data_4514082
loop_
_publ_author_name
'Chen, Mu-He'
'Wang, Fang-Xin'
'Cao, Jian-Jun'
'Tan, Cai-Ping'
'Ji, Liang-Nian'
'Mao, Zong-Wan'

_publ_section_title
;
 Light-Up Mitophagy in Live Cells with Dual-Functional Theranostic
 Phosphorescent Iridium(III) Complexes.
;
_journal_issue 15
_journal_name_full 'ACS applied materials &amp; interfaces'
_journal_page_first 13304
_journal_page_last 13314
_journal_paper_doi 10.1021/acsami.7b01735
_journal_volume 9
_journal_year 2017
_chemical_formula_moiety 'C26 H22 Ir N6 S2, F6 P'
_chemical_formula_sum 'C26 H22 F6 Ir N6 P S2'
_chemical_formula_weight 819.79
_chemical_name_systematic
;
 ? 
;
_space_group_crystal_system orthorhombic
_space_group_IT_number 61
_space_group_name_Hall '-P 2ac 2ab'
_space_group_name_H-M_alt 'P b c a'
_symmetry_space_group_name_Hall '-P 2ac 2ab'
_symmetry_space_group_name_H-M 'P b c a'
_atom_sites_solution_hydrogens geom
_atom_sites_solution_primary direct
_atom_sites_solution_secondary difmap
_audit_creation_date 2016-05-29
_audit_creation_method
;
Olex2 1.2
(compiled 2015.09.30 svn.r3233 for OlexSys, GUI svn.r5103)
;
_cell_angle_alpha 90.00
_cell_angle_beta 90.00
_cell_angle_gamma 90.00
_cell_formula_units_Z 8
_cell_length_a 10.9606(7)
_cell_length_b 15.2789(12)
_cell_length_c 34.871(2)
_cell_measurement_reflns_used 7164
_cell_measurement_temperature 285.94(10)
_cell_measurement_theta_max 73.8200
_cell_measurement_theta_min 4.7630
_cell_volume 5839.7(7)
_computing_molecular_graphics 'Olex2 (Dolomanov et al., 2009)'
_computing_publication_material 'Olex2 (Dolomanov et al., 2009)'
_computing_structure_refinement 'XL (Sheldrick, 2008)'
_computing_structure_solution 'XS (Sheldrick, 2008)'
_diffrn_ambient_temperature 285.94(10)
_diffrn_measured_fraction_theta_full 0.972
_diffrn_measured_fraction_theta_max 0.972
_diffrn_measurement_device_type 'multiwire proportional'
_diffrn_measurement_method 'phi and omega scans'
_diffrn_radiation_monochromator graphite
_diffrn_radiation_type CuK\a
_diffrn_radiation_wavelength 1.54178
_diffrn_reflns_av_R_equivalents 0.0235
_diffrn_reflns_av_unetI/netI 0.0270
_diffrn_reflns_limit_h_max 13
_diffrn_reflns_limit_h_min -13
_diffrn_reflns_limit_k_max 18
_diffrn_reflns_limit_k_min -11
_diffrn_reflns_limit_l_max 35
_diffrn_reflns_limit_l_min -43
_diffrn_reflns_number 14253
_diffrn_reflns_theta_full 74.02
_diffrn_reflns_theta_max 74.02
_diffrn_reflns_theta_min 4.77
_diffrn_source 'fine-focus sealed tube'
_exptl_absorpt_coefficient_mu 11.315
_exptl_absorpt_correction_T_max 1.00000
_exptl_absorpt_correction_T_min 0.52415
_exptl_absorpt_correction_type multi-scan
_exptl_absorpt_process_details
;
CrysAlisPro, Agilent Technologies,
Version 1.171.36.32 (release 02-08-2013 CrysAlis171 .NET)
(compiled Aug  2 2013,16:46:58)
Empirical absorption correction using spherical harmonics,
 implemented in SCALE3 ABSPACK scaling algorithm.
;
_exptl_crystal_colour orange
_exptl_crystal_colour_primary orange
_exptl_crystal_density_diffrn 1.865
_exptl_crystal_density_method 'not measured'
_exptl_crystal_description prism
_exptl_crystal_F_000 3184
_exptl_crystal_size_max 0.05
_exptl_crystal_size_mid 0.03
_exptl_crystal_size_min 0.02
_refine_diff_density_max 0.647
_refine_diff_density_min -0.762
_refine_diff_density_rms 0.079
_refine_ls_extinction_method none
_refine_ls_goodness_of_fit_ref 1.054
_refine_ls_hydrogen_treatment constr
_refine_ls_matrix_type full
_refine_ls_number_parameters 381
_refine_ls_number_reflns 5764
_refine_ls_number_restraints 0
_refine_ls_restrained_S_all 1.054
_refine_ls_R_factor_all 0.0304
_refine_ls_R_factor_gt 0.0251
_refine_ls_shift/su_max 0.002
_refine_ls_shift/su_mean 0.000
_refine_ls_structure_factor_coef Fsqd
_refine_ls_weighting_details 'calc w=1/[\s^2^(Fo^2^)+(0.0279P)^2^+3.9958P] where P=(Fo^2^+2Fc^2^)/3'
_refine_ls_weighting_scheme calc
_refine_ls_wR_factor_gt 0.0601
_refine_ls_wR_factor_ref 0.0646
_reflns_number_gt 5055
_reflns_number_total 5764
_reflns_threshold_expression >2sigma(I)
_cod_data_source_file am7b01735_si_003.cif
_cod_data_source_block thpy
_cod_depositor_comments 'Adding full bibliography for 4514081--4514082.cif.'
_cod_original_cell_volume 5839.6(7)
_cod_database_code 4514082
_olex2_refinement_description
;
1. Fixed Uiso
 At 1.2 times of:
  All C(H) groups
 At 1.5 times of:
  All C(H,H,H) groups
2.a Aromatic/amide H refined with riding coordinates:
 C11(H11), C4(H4), C25(H25), C16(H16), C10(H10), C26(H26), C1(H1), C19(H19),
 C8(H8), C2(H2), C17(H17), C3(H3), C13(H13), C12(H12), C20(H20), C7(H7)
2.b Idealised Me refined as rotating group:
 C24(H24A,H24B,H24C), C21(H21A,H21B,H21C)
;
_olex2_submission_special_instructions 'No special instructions were received'

loop_
_space_group_symop_id
_space_group_symop_operation_xyz
1 'x, y, z'
2 '-x+1/2, -y, z+1/2'
3 'x+1/2, -y+1/2, -z'
4 '-x, y+1/2, -z+1/2'
5 '-x, -y, -z'
6 'x-1/2, y, -z-1/2'
7 '-x-1/2, y-1/2, z'
8 'x, -y-1/2, z-1/2'

loop_
_atom_site_label
_atom_site_type_symbol
_atom_site_fract_x
_atom_site_fract_y
_atom_site_fract_z
_atom_site_U_iso_or_equiv
_atom_site_adp_type
_atom_site_occupancy
_atom_site_calc_flag
_atom_site_refinement_flags_posn
Ir1 Ir 0.764237(12) 0.234154(9) 0.646550(3) 0.03114(6) Uani 1 d .
P1 P 0.73271(9) 0.39784(7) 0.44799(3) 0.0471(2) Uani 1 d .
S1 S 0.43890(8) 0.08107(7) 0.68317(3) 0.0514(2) Uani 1 d .
S2 S 0.85235(9) 0.32810(7) 0.76475(2) 0.0506(2) Uani 1 d .
N6 N 0.7841(3) 0.16716(19) 0.59353(8) 0.0365(6) Uani 1 d .
N1 N 0.5980(3) 0.28363(19) 0.62993(7) 0.0379(6) Uani 1 d .
N2 N 0.9204(2) 0.1839(2) 0.67113(7) 0.0361(6) Uani 1 d .
C23 C 0.8486(3) 0.2057(2) 0.56580(8) 0.0352(6) Uani 1 d .
C18 C 0.7636(3) 0.3013(2) 0.69676(9) 0.0355(7) Uani 1 d .
C11 C 1.0967(4) 0.0935(3) 0.67369(12) 0.0580(11) Uani 1 d .
H11 H 1.1466 0.0522 0.6620 0.070 Uiso 1 calc R
C9 C 0.6528(3) 0.1456(2) 0.67067(9) 0.0348(6) Uani 1 d .
C5 C 0.4985(3) 0.2370(2) 0.64196(9) 0.0400(7) Uani 1 d .
N3 N 0.8742(3) 0.31785(19) 0.61174(8) 0.0382(6) Uani 1 d .
C4 C 0.3813(4) 0.2678(3) 0.63380(12) 0.0516(9) Uani 1 d .
H4 H 0.3133 0.2363 0.6417 0.062 Uiso 1 calc R
C15 C 0.8581(3) 0.2772(2) 0.72045(9) 0.0391(7) Uani 1 d .
C22 C 0.9028(3) 0.2901(2) 0.57654(9) 0.0355(6) Uani 1 d .
C25 C 0.7832(4) 0.0806(3) 0.54329(11) 0.0509(9) Uani 1 d .
H25 H 0.7683 0.0333 0.5272 0.061 Uiso 1 calc R
C16 C 0.7216(4) 0.3819(3) 0.75122(11) 0.0508(9) Uani 1 d .
H16 H 0.6798 0.4207 0.7670 0.061 Uiso 1 calc R
N4 N 0.9789(3) 0.3477(2) 0.55965(8) 0.0428(6) Uani 1 d .
C14 C 0.9458(3) 0.2143(2) 0.70735(9) 0.0374(7) Uani 1 d .
C10 C 0.9953(3) 0.1258(3) 0.65502(10) 0.0475(9) Uani 1 d .
H10 H 0.9785 0.1063 0.6303 0.057 Uiso 1 calc R
N5 N 0.8497(3) 0.1531(2) 0.53449(8) 0.0433(7) Uani 1 d .
C26 C 0.7427(4) 0.0900(3) 0.57969(11) 0.0451(8) Uani 1 d .
H26 H 0.6945 0.0501 0.5930 0.054 Uiso 1 calc R
C1 C 0.5822(4) 0.3587(3) 0.61048(11) 0.0497(9) Uani 1 d .
H1 H 0.6504 0.3897 0.6023 0.060 Uiso 1 calc R
C19 C 0.9346(4) 0.3948(2) 0.61754(11) 0.0477(8) Uani 1 d .
H19 H 0.9317 0.4287 0.6397 0.057 Uiso 1 calc R
C8 C 0.6700(3) 0.0685(2) 0.69253(9) 0.0398(7) Uani 1 d .
H8 H 0.7462 0.0479 0.7001 0.048 Uiso 1 calc R
C2 C 0.4675(5) 0.3912(3) 0.60238(12) 0.0605(11) Uani 1 d .
H2 H 0.4582 0.4438 0.5892 0.073 Uiso 1 calc R
C17 C 0.6854(3) 0.3618(2) 0.71483(10) 0.0421(7) Uani 1 d .
H17 H 0.6165 0.3854 0.7032 0.051 Uiso 1 calc R
C3 C 0.3668(4) 0.3440(3) 0.61423(13) 0.0608(11) Uani 1 d .
H3 H 0.2888 0.3645 0.6088 0.073 Uiso 1 calc R
C13 C 1.0482(3) 0.1838(3) 0.72693(10) 0.0482(9) Uani 1 d .
H13 H 1.0655 0.2044 0.7514 0.058 Uiso 1 calc R
C12 C 1.1227(4) 0.1240(3) 0.71025(11) 0.0583(11) Uani 1 d .
H12 H 1.1909 0.1034 0.7233 0.070 Uiso 1 calc R
C20 C 0.9997(4) 0.4134(3) 0.58542(12) 0.0514(9) Uani 1 d .
H20 H 1.0493 0.4619 0.5817 0.062 Uiso 1 calc R
C24 C 0.9052(4) 0.1657(3) 0.49661(10) 0.0565(10) Uani 1 d .
H24A H 0.8739 0.2184 0.4852 0.085 Uiso 1 calc GR
H24B H 0.8859 0.1167 0.4805 0.085 Uiso 1 calc GR
H24C H 0.9921 0.1703 0.4993 0.085 Uiso 1 calc GR
C21 C 1.0369(4) 0.3453(3) 0.52167(11) 0.0600(11) Uani 1 d .
H21A H 1.0905 0.2957 0.5202 0.090 Uiso 1 calc GR
H21B H 1.0828 0.3980 0.5178 0.090 Uiso 1 calc GR
H21C H 0.9752 0.3405 0.5022 0.090 Uiso 1 calc GR
F1 F 0.7255(3) 0.3548(3) 0.48959(8) 0.0882(10) Uani 1 d .
F4 F 0.7403(3) 0.4403(3) 0.40678(10) 0.0986(12) Uani 1 d .
F6 F 0.8603(3) 0.3565(3) 0.44073(9) 0.1034(13) Uani 1 d .
F3 F 0.6040(3) 0.4386(3) 0.45565(16) 0.141(2) Uani 1 d .
F2 F 0.6677(5) 0.3164(3) 0.43108(13) 0.1361(19) Uani 1 d .
F5 F 0.7945(6) 0.4799(3) 0.46553(14) 0.162(3) Uani 1 d .
C6 C 0.5323(3) 0.1606(2) 0.66330(9) 0.0396(7) Uani 1 d .
C7 C 0.5632(4) 0.0277(3) 0.70134(11) 0.0476(8) Uani 1 d .
H7 H 0.5584 -0.0236 0.7157 0.057 Uiso 1 calc R

loop_
_atom_site_aniso_label
_atom_site_aniso_U_11
_atom_site_aniso_U_22
_atom_site_aniso_U_33
_atom_site_aniso_U_23
_atom_site_aniso_U_13
_atom_site_aniso_U_12
Ir1 0.03138(8) 0.03475(9) 0.02729(8) 0.00219(5) -0.00010(4) -0.00052(5)
P1 0.0472(5) 0.0428(5) 0.0514(5) 0.0026(4) -0.0004(4) -0.0006(4)
S1 0.0379(4) 0.0554(5) 0.0610(5) 0.0033(4) 0.0062(4) -0.0087(4)
S2 0.0548(5) 0.0622(6) 0.0348(4) -0.0099(4) 0.0000(4) 0.0017(5)
N6 0.0395(14) 0.0402(15) 0.0299(12) -0.0006(11) -0.0021(11) -0.0017(12)
N1 0.0404(14) 0.0417(15) 0.0315(13) 0.0015(11) -0.0064(11) 0.0031(12)
N2 0.0304(12) 0.0480(16) 0.0300(12) 0.0019(11) -0.0006(10) 0.0003(12)
C23 0.0369(15) 0.0407(17) 0.0281(14) 0.0037(13) -0.0035(12) 0.0017(14)
C18 0.0387(16) 0.0354(17) 0.0323(14) -0.0003(13) 0.0054(12) -0.0028(13)
C11 0.048(2) 0.077(3) 0.050(2) -0.008(2) 0.0013(17) 0.029(2)
C9 0.0359(15) 0.0400(17) 0.0284(13) -0.0003(12) 0.0039(12) -0.0027(13)
C5 0.0397(18) 0.0459(19) 0.0345(15) -0.0051(14) -0.0052(13) 0.0040(15)
N3 0.0401(14) 0.0399(15) 0.0347(13) 0.0022(11) 0.0042(11) -0.0046(12)
C4 0.0416(19) 0.064(3) 0.050(2) -0.0032(18) -0.0090(17) 0.0080(18)
C15 0.0410(17) 0.0438(19) 0.0326(15) -0.0009(13) 0.0005(13) -0.0008(15)
C22 0.0332(14) 0.0406(17) 0.0328(14) 0.0051(13) -0.0009(12) -0.0019(14)
C25 0.061(2) 0.049(2) 0.0419(18) -0.0063(16) -0.0076(17) -0.0070(19)
C16 0.054(2) 0.050(2) 0.0476(19) -0.0106(17) 0.0128(17) 0.0032(18)
N4 0.0401(14) 0.0471(16) 0.0413(14) 0.0064(13) 0.0036(12) -0.0036(13)
C14 0.0347(15) 0.0457(18) 0.0320(14) 0.0030(13) 0.0006(12) -0.0029(14)
C10 0.0442(19) 0.061(2) 0.0371(16) -0.0030(16) 0.0021(15) 0.0110(18)
N5 0.0488(16) 0.0514(17) 0.0299(13) -0.0017(12) -0.0025(12) 0.0022(14)
C26 0.053(2) 0.042(2) 0.0409(17) 0.0002(15) -0.0059(15) -0.0102(16)
C1 0.056(2) 0.048(2) 0.0452(18) 0.0080(16) -0.0073(17) 0.0059(18)
C19 0.051(2) 0.044(2) 0.0488(19) -0.0011(16) 0.0057(16) -0.0065(16)
C8 0.0420(16) 0.0406(18) 0.0368(16) 0.0025(13) 0.0029(14) 0.0017(15)
C2 0.074(3) 0.050(2) 0.058(2) 0.0050(18) -0.019(2) 0.018(2)
C17 0.0413(17) 0.0397(18) 0.0454(17) 0.0006(14) 0.0077(15) 0.0013(15)
C3 0.053(2) 0.068(3) 0.061(2) -0.006(2) -0.024(2) 0.021(2)
C13 0.0419(18) 0.065(2) 0.0375(17) -0.0005(16) -0.0058(14) 0.0024(18)
C12 0.0389(18) 0.090(3) 0.0462(19) 0.006(2) -0.0038(16) 0.018(2)
C20 0.047(2) 0.048(2) 0.060(2) 0.0055(17) 0.0079(17) -0.0115(17)
C24 0.068(3) 0.070(3) 0.0318(16) -0.0015(17) 0.0029(17) 0.000(2)
C21 0.061(2) 0.072(3) 0.046(2) 0.0091(19) 0.0141(19) -0.012(2)
F1 0.081(2) 0.128(3) 0.0564(15) 0.0257(18) 0.0050(14) 0.003(2)
F4 0.101(3) 0.121(3) 0.0741(19) 0.046(2) -0.0008(18) -0.001(2)
F6 0.076(2) 0.164(4) 0.0705(18) 0.017(2) 0.0133(16) 0.051(2)
F3 0.077(2) 0.141(4) 0.206(5) 0.102(4) 0.055(3) 0.051(2)
F2 0.183(5) 0.115(3) 0.111(3) -0.015(2) -0.006(3) -0.089(4)
F5 0.218(5) 0.132(4) 0.135(4) -0.087(3) 0.106(4) -0.116(4)
C6 0.0362(16) 0.0451(19) 0.0376(16) 0.0021(14) 0.0009(13) 0.0003(15)
C7 0.052(2) 0.045(2) 0.0462(19) 0.0022(16) 0.0055(16) -0.0037(17)

loop_
_atom_type_symbol
_atom_type_description
_atom_type_scat_dispersion_real
_atom_type_scat_dispersion_imag
_atom_type_scat_source
C C 0.0181 0.0091 'International Tables Vol C Tables 4.2.6.8 and 6.1.1.4'
H H 0.0000 0.0000 'International Tables Vol C Tables 4.2.6.8 and 6.1.1.4'
N N 0.0311 0.0180 'International Tables Vol C Tables 4.2.6.8 and 6.1.1.4'
F F 0.0727 0.0534 'International Tables Vol C Tables 4.2.6.8 and 6.1.1.4'
P P 0.2955 0.4335 'International Tables Vol C Tables 4.2.6.8 and 6.1.1.4'
S S 0.3331 0.5567 'International Tables Vol C Tables 4.2.6.8 and 6.1.1.4'
Ir Ir -4.7710 6.5667 'International Tables Vol C Tables 4.2.6.8 and 6.1.1.4'

loop_
_geom_angle_atom_site_label_1
_geom_angle_atom_site_label_2
_geom_angle_atom_site_label_3
_geom_angle
N6 Ir1 N3 74.69(11)
N1 Ir1 N6 91.31(11)
N1 Ir1 N2 171.67(10)
N1 Ir1 N3 96.90(11)
N2 Ir1 N6 95.56(11)
N2 Ir1 N3 89.46(11)
C18 Ir1 N6 174.12(12)
C18 Ir1 N1 93.12(12)
C18 Ir1 N2 80.36(12)
C18 Ir1 N3 100.93(12)
C9 Ir1 N6 95.88(12)
C9 Ir1 N1 80.01(13)
C9 Ir1 N2 94.58(12)
C9 Ir1 C18 88.69(13)
C9 Ir1 N3 170.09(12)
F4 P1 F1 179.8(2)
F6 P1 F1 91.45(18)
F6 P1 F4 88.4(2)
F6 P1 F3 179.3(2)
F3 P1 F1 87.9(2)
F3 P1 F4 92.2(2)
F2 P1 F1 89.5(2)
F2 P1 F4 90.5(2)
F2 P1 F6 91.4(3)
F2 P1 F3 88.3(3)
F5 P1 F1 89.8(3)
F5 P1 F4 90.2(3)
F5 P1 F6 90.0(3)
F5 P1 F3 90.3(3)
F5 P1 F2 178.4(3)
C7 S1 C6 90.67(18)
C16 S2 C15 90.01(18)
C23 N6 Ir1 118.2(2)
C23 N6 C26 107.7(3)
C26 N6 Ir1 134.1(2)
C5 N1 Ir1 115.4(2)
C1 N1 Ir1 124.8(3)
C1 N1 C5 119.8(3)
C14 N2 Ir1 115.1(2)
C10 N2 Ir1 125.7(2)
C10 N2 C14 119.2(3)
N6 C23 C22 114.7(3)
N6 C23 N5 109.1(3)
N5 C23 C22 136.3(3)
C15 C18 Ir1 112.4(2)
C15 C18 C17 111.4(3)
C17 C18 Ir1 136.0(3)
C10 C11 C12 118.7(4)
C8 C9 Ir1 134.9(3)
C6 C9 Ir1 113.4(2)
C6 C9 C8 111.7(3)
N1 C5 C4 119.7(3)
N1 C5 C6 112.1(3)
C4 C5 C6 128.2(4)
C22 N3 Ir1 117.7(2)
C22 N3 C19 107.2(3)
C19 N3 Ir1 134.9(2)
C3 C4 C5 119.9(4)
C18 C15 S2 112.9(3)
C18 C15 C14 119.5(3)
C14 C15 S2 127.6(3)
N3 C22 C23 114.7(3)
N3 C22 N4 109.9(3)
N4 C22 C23 135.4(3)
C26 C25 N5 107.5(3)
C17 C16 S2 112.9(3)
C22 N4 C20 107.2(3)
C22 N4 C21 130.2(3)
C20 N4 C21 122.6(3)
N2 C14 C15 112.6(3)
N2 C14 C13 120.0(3)
C13 C14 C15 127.4(3)
N2 C10 C11 122.3(3)
C23 N5 C25 107.2(3)
C23 N5 C24 130.6(3)
C25 N5 C24 122.1(3)
C25 C26 N6 108.5(3)
N1 C1 C2 121.8(4)
C20 C19 N3 108.2(3)
C7 C8 C9 112.9(3)
C3 C2 C1 118.6(4)
C16 C17 C18 112.8(3)
C4 C3 C2 120.3(4)
C12 C13 C14 120.0(3)
C13 C12 C11 119.8(4)
C19 C20 N4 107.5(3)
C9 C6 S1 112.3(3)
C9 C6 C5 119.0(3)
C5 C6 S1 128.7(3)
C8 C7 S1 112.5(3)

loop_
_geom_bond_atom_site_label_1
_geom_bond_atom_site_label_2
_geom_bond_distance
Ir1 N6 2.125(3)
Ir1 N1 2.056(3)
Ir1 N2 2.063(3)
Ir1 C18 2.029(3)
Ir1 C9 2.007(3)
Ir1 N3 2.136(3)
P1 F1 1.595(3)
P1 F4 1.579(3)
P1 F6 1.556(3)
P1 F3 1.565(3)
P1 F2 1.551(4)
P1 F5 1.551(4)
S1 C6 1.734(4)
S1 C7 1.710(4)
S2 C15 1.731(3)
S2 C16 1.719(4)
N6 C23 1.335(4)
N6 C26 1.352(5)
N1 C5 1.368(5)
N1 C1 1.344(5)
N2 C14 1.374(4)
N2 C10 1.333(5)
C23 C22 1.469(5)
C23 N5 1.355(4)
C18 C15 1.375(5)
C18 C17 1.409(5)
C11 C10 1.379(5)
C11 C12 1.386(6)
C9 C8 1.416(5)
C9 C6 1.365(5)
C5 C4 1.398(5)
C5 C6 1.434(5)
N3 C22 1.335(4)
N3 C19 1.364(5)
C4 C3 1.359(6)
C15 C14 1.434(5)
C22 N4 1.347(4)
C25 N5 1.361(5)
C25 C26 1.352(6)
C16 C17 1.365(5)
N4 C20 1.366(5)
N4 C21 1.470(5)
C14 C13 1.394(5)
N5 C24 1.467(5)
C1 C2 1.381(6)
C19 C20 1.358(5)
C8 C7 1.361(5)
C2 C3 1.381(7)
C13 C12 1.356(6)
